data_4075460
loop_
_publ_author_name
'Matano, Yoshihiro'
'Nakabuchi, Takashi'
'Miyajima, Tooru'
'Imahori, Hiroshi'

_publ_section_title
;
 Phosphole-Containing Hybrid Calixpyrroles:&#x00A0; New Multifunctional
 Macrocyclic Ligands for Platinum(II) Ions
;
_journal_issue 13
_journal_name_full Organometallics
_journal_page_first 3105
_journal_paper_doi 10.1021/om060300a
_journal_volume 25
_journal_year 2006
_chemical_formula_moiety '2(C37 H43 N2 P S2) '
_chemical_formula_sum 'C74 H86 N4 P2 S4'
_chemical_formula_weight 1221.7
_space_group_IT_number 2
_symmetry_cell_setting triclinic
_symmetry_Int_Tables_number 2
_symmetry_space_group_name_Hall '-P 1'
_symmetry_space_group_name_H-M 'P -1'
_cell_angle_alpha 82.092(4)
_cell_angle_beta 83.090(4)
_cell_angle_gamma 86.680(4)
_cell_formula_units_Z 2
_cell_length_a 12.9517(19)
_cell_length_b 12.9645(19)
_cell_length_c 20.395(3)
_cell_measurement_reflns_used 8165
_cell_measurement_temperature 123.1
_cell_measurement_theta_max 27.5
_cell_measurement_theta_min 3.0
_cell_volume 3364.4(9)
_computing_cell_refinement CrystalClear
_computing_data_collection CrystalClear
_computing_data_reduction CrystalStructure
_computing_publication_material 'CrystalStructure 3.7.0'
_computing_structure_refinement SHELXL
_computing_structure_solution SIR97
_diffrn_detector_area_resol_mean 7.31
_diffrn_measured_fraction_theta_full 0.948
_diffrn_measured_fraction_theta_max 0.948
_diffrn_measurement_device_type 'Rigaku Saturn'
_diffrn_measurement_method \w
_diffrn_radiation_type 'Mo K\a'
_diffrn_radiation_wavelength 0.71070
_diffrn_reflns_av_R_equivalents 0.018
_diffrn_reflns_limit_h_max 15
_diffrn_reflns_limit_h_min -15
_diffrn_reflns_limit_k_max 16
_diffrn_reflns_limit_k_min -16
_diffrn_reflns_limit_l_max 26
_diffrn_reflns_limit_l_min -24
_diffrn_reflns_number 26815
_diffrn_reflns_theta_full 27.48
_diffrn_reflns_theta_max 27.48
_exptl_absorpt_coefficient_mu 0.234
_exptl_absorpt_correction_T_max 0.954
_exptl_absorpt_correction_T_min 0.894
_exptl_absorpt_correction_type numerical
_exptl_absorpt_process_details
;
    Higashi, T. (1999). Program for Absorption Correction.
    Rigaku Corporation, Tokyo, Japan.
;
_exptl_crystal_colour yellow
_exptl_crystal_density_diffrn 1.206
_exptl_crystal_density_method 'not measured'
_exptl_crystal_description block
_exptl_crystal_F_000 1304.00
_exptl_crystal_size_max 0.40
_exptl_crystal_size_mid 0.30
_exptl_crystal_size_min 0.20
_refine_diff_density_max 0.71
_refine_diff_density_min -0.88
_refine_ls_extinction_method none
_refine_ls_goodness_of_fit_ref 1.076
_refine_ls_hydrogen_treatment refall
_refine_ls_number_parameters 744
_refine_ls_number_reflns 14641
_refine_ls_R_factor_gt 0.0493
_refine_ls_shift/su_max 0.0010
_refine_ls_structure_factor_coef Fsqd
_refine_ls_weighting_details 'w = 1/[\s^2^(Fo^2^)+(0.0673P)^2^+1.7561P] where P=(Fo^2^+2Fc^2^)/3'
_refine_ls_weighting_scheme calc
_refine_ls_wR_factor_ref 0.1329
_reflns_number_gt 12462
_reflns_number_total 14641
_reflns_threshold_expression F^2^>2.0\s(F^2^)
_cod_data_source_file om060300asi20060405_023200.cif
_cod_data_source_block '__calix_PN2S'
_cod_original_cell_volume 3364.4(8)
_cod_original_formula_sum 'C74 H86 N4 P2 S4 '
_cod_database_code 4075460

loop_
_symmetry_equiv_pos_site_id
_symmetry_equiv_pos_as_xyz
1 +X,+Y,+Z
2 -X,-Y,-Z

loop_
_atom_site_label
_atom_site_type_symbol
_atom_site_fract_x
_atom_site_fract_y
_atom_site_fract_z
_atom_site_U_iso_or_equiv
_atom_site_adp_type
_atom_site_occupancy
_atom_site_symmetry_multiplicity
_atom_site_calc_flag
_atom_site_refinement_flags
_atom_site_disorder_assembly
_atom_site_disorder_group
S(1) S 0.18447(4) 0.02768(4) 0.28129(2) 0.02552(11) Uani 1.00 1 d . . .
S(2) S 0.33708(4) 0.15193(4) 0.42716(3) 0.03206(12) Uani 1.00 1 d . . .
S(3) S 0.30776(4) 0.45643(5) 0.73261(4) 0.04728(16) Uani 1.00 1 d . . .
S(4) S 0.17954(4) 0.33507(4) 0.93849(3) 0.03168(12) Uani 1.00 1 d . . .
P(1) P 0.30640(3) -0.00384(3) 0.21835(2) 0.01976(10) Uani 1.00 1 d . . .
P(2) P 0.17826(4) 0.48183(4) 0.69030(3) 0.02464(11) Uani 1.00 1 d . . .
N(1) N 0.31997(12) -0.10618(12) 0.39859(8) 0.0226(3) Uani 1.00 1 d . . .
N(2) N 0.30944(12) 0.27471(12) 0.26171(8) 0.0268(3) Uani 1.00 1 d . . .
N(3) N 0.19063(12) 0.20881(12) 0.78858(8) 0.0245(3) Uani 1.00 1 d . . .
N(4) N 0.18075(12) 0.59399(12) 0.85001(8) 0.0255(3) Uani 1.00 1 d . . .
C(1) C 0.41160(12) -0.07980(12) 0.25607(9) 0.0205(3) Uani 1.00 1 d . . .
C(2) C 0.49262(13) -0.01710(13) 0.24697(9) 0.0222(3) Uani 1.00 1 d . . .
C(3) C 0.59614(14) -0.02217(16) 0.27403(11) 0.0306(4) Uani 1.00 1 d . . .
C(4) C 0.6220(2) 0.09328(19) 0.26826(13) 0.0475(6) Uani 1.00 1 d . . .
C(5) C 0.57159(16) 0.14897(16) 0.20773(12) 0.0340(4) Uani 1.00 1 d . . .
C(6) C 0.47722(13) 0.08657(13) 0.20745(9) 0.0234(3) Uani 1.00 1 d . . .
C(7) C 0.38395(13) 0.10785(13) 0.18532(9) 0.0219(3) Uani 1.00 1 d . . .
C(8) C 0.40340(13) -0.18587(12) 0.29921(9) 0.0220(3) Uani 1.00 1 d . . .
C(9) C 0.30535(14) -0.24092(13) 0.28923(10) 0.0265(3) Uani 1.00 1 d . . .
C(10) C 0.49798(16) -0.25703(14) 0.28060(11) 0.0304(4) Uani 1.00 1 d . . .
C(11) C 0.39976(13) -0.16629(13) 0.37089(9) 0.0226(3) Uani 1.00 1 d . . .
C(12) C 0.46744(14) -0.19261(16) 0.41829(10) 0.0288(4) Uani 1.00 1 d . . .
C(13) C 0.42693(16) -0.14622(16) 0.47567(10) 0.0299(4) Uani 1.00 1 d . . .
C(14) C 0.33599(14) -0.09241(13) 0.46207(9) 0.0248(3) Uani 1.00 1 d . . .
C(15) C 0.25738(16) -0.03091(14) 0.50377(9) 0.0285(4) Uani 1.00 1 d . . .
C(16) C 0.15566(18) -0.08970(18) 0.51984(12) 0.0394(5) Uani 1.00 1 d . . .
C(17) C 0.2998(2) -0.02028(18) 0.56980(10) 0.0395(5) Uani 1.00 1 d . . .
C(18) C 0.23613(14) 0.07646(14) 0.46648(9) 0.0262(3) Uani 1.00 1 d . . .
C(19) C 0.14372(17) 0.13017(18) 0.46033(11) 0.0364(4) Uani 1.00 1 d . . .
C(20) C 0.15378(18) 0.23164(18) 0.42556(11) 0.0383(5) Uani 1.00 1 d . . .
C(21) C 0.25369(17) 0.25684(14) 0.40423(10) 0.0317(4) Uani 1.00 1 d . . .
C(22) C 0.2939(2) 0.35936(16) 0.36843(11) 0.0381(5) Uani 1.00 1 d . . .
C(23) C 0.2043(2) 0.44398(19) 0.37312(12) 0.0577(7) Uani 1.00 1 d . . .
C(24) C 0.3844(2) 0.3913(2) 0.40236(14) 0.0636(8) Uani 1.00 1 d . . .
C(25) C 0.32993(17) 0.35535(14) 0.29506(11) 0.0311(4) Uani 1.00 1 d . . .
C(26) C 0.38122(18) 0.42721(16) 0.24868(12) 0.0382(5) Uani 1.00 1 d . . .
C(27) C 0.39303(17) 0.38838(16) 0.18639(12) 0.0365(4) Uani 1.00 1 d . . .
C(28) C 0.34884(14) 0.29316(13) 0.19548(10) 0.0263(3) Uani 1.00 1 d . . .
C(29) C 0.34535(14) 0.21153(13) 0.14948(9) 0.0253(3) Uani 1.00 1 d . . .
C(30) C 0.23472(16) 0.20657(16) 0.13010(10) 0.0308(4) Uani 1.00 1 d . . .
C(31) C 0.41823(18) 0.23965(17) 0.08492(10) 0.0347(4) Uani 1.00 1 d . . .
C(32) C 0.27462(13) -0.06739(13) 0.14980(9) 0.0228(3) Uani 1.00 1 d . . .
C(33) C 0.17195(14) -0.08420(14) 0.14247(10) 0.0271(3) Uani 1.00 1 d . . .
C(34) C 0.15002(17) -0.13555(16) 0.09046(11) 0.0342(4) Uani 1.00 1 d . . .
C(35) C 0.22922(19) -0.16965(16) 0.04645(11) 0.0358(4) Uani 1.00 1 d . . .
C(36) C 0.33148(19) -0.15254(18) 0.05332(11) 0.0382(5) Uani 1.00 1 d . . .
C(37) C 0.35436(16) -0.10102(17) 0.10458(10) 0.0318(4) Uani 1.00 1 d . . .
C(38) C 0.09997(13) 0.36867(12) 0.69624(8) 0.0200(3) Uani 1.00 1 d . . .
C(39) C 0.00980(13) 0.39298(12) 0.73159(9) 0.0211(3) Uani 1.00 1 d . . .
C(40) C -0.08472(16) 0.33362(16) 0.76045(11) 0.0321(4) Uani 1.00 1 d . . .
C(41) C -0.12855(18) 0.39131(17) 0.81952(12) 0.0385(5) Uani 1.00 1 d . . .
C(42) C -0.10268(14) 0.50652(16) 0.79756(10) 0.0295(4) Uani 1.00 1 d . . .
C(43) C -0.00191(13) 0.49861(13) 0.75271(9) 0.0211(3) Uani 1.00 1 d . . .
C(44) C 0.07864(13) 0.56031(13) 0.73344(9) 0.0214(3) Uani 1.00 1 d . . .
C(45) C 0.13499(14) 0.26311(13) 0.67388(9) 0.0236(3) Uani 1.00 1 d . . .
C(46) C 0.23987(16) 0.26875(16) 0.62931(10) 0.0308(4) Uani 1.00 1 d . . .
C(47) C 0.05380(17) 0.22792(16) 0.63297(10) 0.0309(4) Uani 1.00 1 d . . .
C(48) C 0.14245(13) 0.18521(13) 0.73588(9) 0.0233(3) Uani 1.00 1 d . . .
C(49) C 0.10397(16) 0.08808(14) 0.75471(10) 0.0297(4) Uani 1.00 1 d . . .
C(50) C 0.12844(17) 0.05230(14) 0.82022(10) 0.0316(4) Uani 1.00 1 d . . .
C(51) C 0.18155(14) 0.12903(13) 0.84056(9) 0.0266(3) Uani 1.00 1 d . . .
C(52) C 0.22735(17) 0.13027(14) 0.90551(10) 0.0301(4) Uani 1.00 1 d . . .
C(53) C 0.3211(2) 0.05113(18) 0.90879(12) 0.0435(5) Uani 1.00 1 d . . .
C(54) C 0.1447(2) 0.09684(19) 0.96396(11) 0.0434(5) Uani 1.00 1 d . . .
C(55) C 0.26453(16) 0.23764(14) 0.91164(9) 0.0277(4) Uani 1.00 1 d . . .
C(56) C 0.36270(17) 0.27261(17) 0.89941(11) 0.0338(4) Uani 1.00 1 d . . .
C(57) C 0.37015(16) 0.37710(17) 0.91180(11) 0.0329(4) Uani 1.00 1 d . . .
C(58) C 0.27758(16) 0.42178(14) 0.93391(10) 0.0277(4) Uani 1.00 1 d . . .
C(59) C 0.25435(16) 0.52821(16) 0.95683(10) 0.0296(4) Uani 1.00 1 d . . .
C(60) C 0.35454(18) 0.58943(18) 0.94612(12) 0.0403(5) Uani 1.00 1 d . . .
C(61) C 0.2139(2) 0.51486(19) 1.03126(11) 0.0436(5) Uani 1.00 1 d . . .
C(62) C 0.17380(14) 0.58976(14) 0.91794(10) 0.0270(3) Uani 1.00 1 d . . .
C(63) C 0.09063(17) 0.65378(18) 0.93656(11) 0.0353(4) Uani 1.00 1 d . . .
C(64) C 0.04600(17) 0.69687(18) 0.87807(12) 0.0366(4) Uani 1.00 1 d . . .
C(65) C 0.10267(14) 0.65796(13) 0.82495(10) 0.0264(3) Uani 1.00 1 d . . .
C(66) C 0.09049(16) 0.66940(13) 0.75147(10) 0.0271(3) Uani 1.00 1 d . . .
C(67) C 0.18505(19) 0.72262(17) 0.71038(12) 0.0391(5) Uani 1.00 1 d . . .
C(68) C -0.00684(18) 0.73827(16) 0.73694(12) 0.0369(4) Uani 1.00 1 d . . .
C(69) C 0.2098(2) 0.5356(2) 0.60863(10) 0.0242(8) Uiso 0.50 1 d PG P 1
C(70) C 0.3105(2) 0.5570(2) 0.58001(12) 0.0300(9) Uiso 0.50 1 d PG P 1
C(71) C 0.32722(19) 0.6096(2) 0.51575(12) 0.0412(12) Uiso 0.50 1 d PG P 1
C(72) C 0.2433(2) 0.6407(2) 0.48010(11) 0.0344(11) Uiso 0.50 1 d PG P 1
C(73) C 0.1426(2) 0.6193(2) 0.50871(12) 0.0395(11) Uiso 0.50 1 d PG P 1
C(74) C 0.12586(18) 0.5668(2) 0.57297(12) 0.0311(9) Uiso 0.50 1 d PG P 1
C(75) C 0.1787(2) 0.5442(2) 0.59942(10) 0.0212(8) Uiso 0.50 1 d PG P 2
C(76) C 0.26916(19) 0.5850(2) 0.56431(12) 0.0333(10) Uiso 0.50 1 d PG P 2
C(77) C 0.2677(2) 0.6355(2) 0.49971(12) 0.0344(11) Uiso 0.50 1 d PG P 2
C(78) C 0.1756(2) 0.6452(2) 0.47022(11) 0.0390(11) Uiso 0.50 1 d PG P 2
C(79) C 0.0852(2) 0.6043(2) 0.50532(12) 0.0357(11) Uiso 0.50 1 d PG P 2
C(80) C 0.08667(19) 0.5538(2) 0.56991(12) 0.0310(9) Uiso 0.50 1 d PG P 2
H(1) H 0.2660 -0.0801 0.3785 0.027 Uiso 1.00 1 c R . .
H(2) H 0.2758 0.2190 0.2802 0.032 Uiso 1.00 1 c R . .
H(3) H 0.2226 0.2668 0.7888 0.029 Uiso 1.00 1 c R . .
H(4) H 0.2287 0.5603 0.8258 0.031 Uiso 1.00 1 c R . .
H(5) H 0.6495 -0.0613 0.2471 0.037 Uiso 1.00 1 c R . .
H(6) H 0.5907 -0.0553 0.3210 0.037 Uiso 1.00 1 c R . .
H(7) H 0.5933 0.1230 0.3092 0.057 Uiso 1.00 1 c R . .
H(8) H 0.6982 0.1009 0.2616 0.057 Uiso 1.00 1 c R . .
H(9) H 0.5515 0.2224 0.2133 0.041 Uiso 1.00 1 c R . .
H(10) H 0.6192 0.1471 0.1661 0.041 Uiso 1.00 1 c R . .
H(11) H 0.2433 -0.1979 0.3018 0.032 Uiso 1.00 1 c R . .
H(12) H 0.3027 -0.3087 0.3172 0.032 Uiso 1.00 1 c R . .
H(13) H 0.3077 -0.2512 0.2424 0.032 Uiso 1.00 1 c R . .
H(14) H 0.4968 -0.2728 0.2351 0.037 Uiso 1.00 1 c R . .
H(15) H 0.4956 -0.3220 0.3115 0.037 Uiso 1.00 1 c R . .
H(16) H 0.5620 -0.2218 0.2833 0.037 Uiso 1.00 1 c R . .
H(17) H 0.5300 -0.2343 0.4134 0.035 Uiso 1.00 1 c R . .
H(18) H 0.4573 -0.1515 0.5162 0.036 Uiso 1.00 1 c R . .
H(19) H 0.1265 -0.0953 0.4784 0.047 Uiso 1.00 1 c R . .
H(20) H 0.1056 -0.0516 0.5486 0.047 Uiso 1.00 1 c R . .
H(21) H 0.1701 -0.1597 0.5427 0.047 Uiso 1.00 1 c R . .
H(22) H 0.3140 -0.0898 0.5934 0.047 Uiso 1.00 1 c R . .
H(23) H 0.2481 0.0179 0.5975 0.047 Uiso 1.00 1 c R . .
H(24) H 0.3642 0.0178 0.5605 0.047 Uiso 1.00 1 c R . .
H(25) H 0.0785 0.1020 0.4778 0.044 Uiso 1.00 1 c R . .
H(26) H 0.0958 0.2782 0.4178 0.046 Uiso 1.00 1 c R . .
H(27) H 0.1467 0.4252 0.3506 0.069 Uiso 1.00 1 c R . .
H(28) H 0.2298 0.5115 0.3516 0.069 Uiso 1.00 1 c R . .
H(29) H 0.1799 0.4486 0.4200 0.069 Uiso 1.00 1 c R . .
H(30) H 0.3624 0.3912 0.4501 0.076 Uiso 1.00 1 c R . .
H(31) H 0.4047 0.4614 0.3825 0.076 Uiso 1.00 1 c R . .
H(32) H 0.4437 0.3418 0.3962 0.076 Uiso 1.00 1 c R . .
H(33) H 0.4048 0.4918 0.2569 0.046 Uiso 1.00 1 c R . .
H(34) H 0.4258 0.4224 0.1456 0.044 Uiso 1.00 1 c R . .
H(35) H 0.2339 0.1530 0.1006 0.037 Uiso 1.00 1 c R . .
H(36) H 0.2135 0.2744 0.1070 0.037 Uiso 1.00 1 c R . .
H(37) H 0.1863 0.1891 0.1704 0.037 Uiso 1.00 1 c R . .
H(38) H 0.4895 0.2432 0.0957 0.042 Uiso 1.00 1 c R . .
H(39) H 0.3956 0.3074 0.0624 0.042 Uiso 1.00 1 c R . .
H(40) H 0.4160 0.1862 0.0556 0.042 Uiso 1.00 1 c R . .
H(41) H 0.1170 -0.0608 0.1728 0.033 Uiso 1.00 1 c R . .
H(42) H 0.0798 -0.1471 0.0854 0.041 Uiso 1.00 1 c R . .
H(43) H 0.2137 -0.2050 0.0113 0.043 Uiso 1.00 1 c R . .
H(44) H 0.3861 -0.1761 0.0228 0.046 Uiso 1.00 1 c R . .
H(45) H 0.4247 -0.0886 0.1089 0.038 Uiso 1.00 1 c R . .
H(46) H -0.0658 0.2599 0.7757 0.039 Uiso 1.00 1 c R . .
H(47) H -0.1355 0.3363 0.7276 0.039 Uiso 1.00 1 c R . .
H(48) H -0.0955 0.3632 0.8599 0.046 Uiso 1.00 1 c R . .
H(49) H -0.2047 0.3841 0.8292 0.046 Uiso 1.00 1 c R . .
H(50) H -0.1579 0.5445 0.7731 0.035 Uiso 1.00 1 c R . .
H(51) H -0.0935 0.5421 0.8363 0.035 Uiso 1.00 1 c R . .
H(52) H 0.2930 0.2920 0.6538 0.037 Uiso 1.00 1 c R . .
H(53) H 0.2326 0.3182 0.5891 0.037 Uiso 1.00 1 c R . .
H(54) H 0.2607 0.1996 0.6168 0.037 Uiso 1.00 1 c R . .
H(55) H 0.0473 0.2792 0.5935 0.037 Uiso 1.00 1 c R . .
H(56) H -0.0137 0.2223 0.6604 0.037 Uiso 1.00 1 c R . .
H(57) H 0.0762 0.1599 0.6191 0.037 Uiso 1.00 1 c R . .
H(58) H 0.1778 0.7267 0.6628 0.047 Uiso 1.00 1 c R . .
H(59) H 0.2489 0.6820 0.7201 0.047 Uiso 1.00 1 c R . .
H(60) H 0.1887 0.7931 0.7220 0.047 Uiso 1.00 1 c R . .
H(61) H -0.0687 0.7055 0.7617 0.044 Uiso 1.00 1 c R . .
H(62) H -0.0133 0.7463 0.6891 0.044 Uiso 1.00 1 c R . .
H(63) H -0.0006 0.8069 0.7508 0.044 Uiso 1.00 1 c R . .
H(64) H 0.0672 0.0510 0.7285 0.036 Uiso 1.00 1 c R . .
H(65) H 0.1113 -0.0129 0.8455 0.038 Uiso 1.00 1 c R . .
H(66) H 0.3743 0.0709 0.8715 0.052 Uiso 1.00 1 c R . .
H(67) H 0.2980 -0.0187 0.9060 0.052 Uiso 1.00 1 c R . .
H(68) H 0.3503 0.0510 0.9509 0.052 Uiso 1.00 1 c R . .
H(69) H 0.1192 0.0290 0.9589 0.052 Uiso 1.00 1 c R . .
H(70) H 0.0866 0.1487 0.9643 0.052 Uiso 1.00 1 c R . .
H(71) H 0.1755 0.0915 1.0059 0.052 Uiso 1.00 1 c R . .
H(72) H 0.4211 0.2311 0.8840 0.041 Uiso 1.00 1 c R . .
H(73) H 0.4337 0.4121 0.9052 0.039 Uiso 1.00 1 c R . .
H(74) H 0.3827 0.5956 0.8990 0.048 Uiso 1.00 1 c R . .
H(75) H 0.4060 0.5525 0.9734 0.048 Uiso 1.00 1 c R . .
H(76) H 0.3388 0.6591 0.9592 0.048 Uiso 1.00 1 c R . .
H(77) H 0.2651 0.4733 1.0565 0.052 Uiso 1.00 1 c R . .
H(78) H 0.1480 0.4793 1.0382 0.052 Uiso 1.00 1 c R . .
H(79) H 0.2028 0.5835 1.0465 0.052 Uiso 1.00 1 c R . .
H(80) H 0.0671 0.6670 0.9807 0.042 Uiso 1.00 1 c R . .
H(81) H -0.0127 0.7442 0.8761 0.044 Uiso 1.00 1 c R . .

loop_
_atom_site_aniso_label
_atom_site_aniso_U_11
_atom_site_aniso_U_22
_atom_site_aniso_U_33
_atom_site_aniso_U_12
_atom_site_aniso_U_13
_atom_site_aniso_U_23
S(1) 0.0196(2) 0.0287(2) 0.0274(2) 0.00459(17) -0.00156(17) -0.00410(18)
S(2) 0.0283(2) 0.0253(2) 0.0428(2) -0.00111(19) -0.0100(2) 0.0002(2)
S(3) 0.0180(2) 0.0541(3) 0.0790(4) 0.0061(2) -0.0104(2) -0.0404(3)
S(4) 0.0260(2) 0.0296(2) 0.0411(2) 0.00115(19) -0.0042(2) -0.0111(2)
P(1) 0.0160(2) 0.0202(2) 0.0236(2) 0.00004(16) -0.00347(17) -0.00392(17)
P(2) 0.0192(2) 0.0247(2) 0.0301(2) -0.00331(18) 0.00228(18) -0.00724(19)
N(1) 0.0192(7) 0.0236(7) 0.0257(7) 0.0011(5) -0.0059(5) -0.0041(5)
N(2) 0.0343(9) 0.0181(7) 0.0295(8) -0.0033(6) -0.0077(6) -0.0033(6)
N(3) 0.0305(8) 0.0187(7) 0.0256(7) -0.0004(6) -0.0081(6) -0.0033(5)
N(4) 0.0228(8) 0.0247(7) 0.0299(8) 0.0027(6) -0.0019(6) -0.0093(6)
C(1) 0.0177(8) 0.0208(8) 0.0231(8) 0.0013(6) -0.0021(6) -0.0043(6)
C(2) 0.0198(9) 0.0238(8) 0.0234(8) 0.0005(6) -0.0038(6) -0.0042(6)
C(3) 0.0212(9) 0.0329(10) 0.0389(11) -0.0038(7) -0.0115(8) -0.0002(8)
C(4) 0.0415(13) 0.0379(12) 0.0679(16) -0.0145(10) -0.0312(12) 0.0034(11)
C(5) 0.0276(10) 0.0282(10) 0.0474(12) -0.0099(8) -0.0099(9) -0.0010(8)
C(6) 0.0229(9) 0.0226(8) 0.0253(8) -0.0041(7) -0.0031(7) -0.0034(6)
C(7) 0.0225(9) 0.0197(8) 0.0240(8) -0.0011(6) -0.0026(6) -0.0041(6)
C(8) 0.0193(8) 0.0180(7) 0.0279(9) 0.0010(6) -0.0007(6) -0.0029(6)
C(9) 0.0258(9) 0.0226(8) 0.0316(9) -0.0041(7) -0.0025(7) -0.0053(7)
C(10) 0.0278(10) 0.0240(9) 0.0372(10) 0.0069(7) 0.0016(8) -0.0035(7)
C(11) 0.0191(8) 0.0195(8) 0.0283(9) -0.0006(6) -0.0016(7) -0.0010(6)
C(12) 0.0201(9) 0.0320(10) 0.0321(10) -0.0004(7) -0.0038(7) 0.0039(7)
C(13) 0.0289(10) 0.0341(10) 0.0273(9) -0.0047(8) -0.0098(7) 0.0014(7)
C(14) 0.0279(9) 0.0242(8) 0.0233(8) -0.0064(7) -0.0053(7) -0.0028(6)
C(15) 0.0338(10) 0.0292(9) 0.0240(9) -0.0042(8) -0.0038(7) -0.0066(7)
C(16) 0.0406(12) 0.0373(11) 0.0394(11) -0.0082(9) 0.0095(9) -0.0112(9)
C(17) 0.0585(14) 0.0358(11) 0.0265(10) -0.0014(10) -0.0115(9) -0.0070(8)
C(18) 0.0283(10) 0.0295(9) 0.0229(8) -0.0024(7) -0.0045(7) -0.0088(7)
C(19) 0.0295(11) 0.0447(12) 0.0363(11) 0.0018(9) -0.0032(8) -0.0112(9)
C(20) 0.0382(12) 0.0401(11) 0.0378(11) 0.0145(9) -0.0103(9) -0.0115(9)
C(21) 0.0448(12) 0.0249(9) 0.0287(9) 0.0074(8) -0.0144(8) -0.0102(7)
C(22) 0.0603(15) 0.0239(9) 0.0342(10) 0.0015(9) -0.0159(10) -0.0098(8)
C(23) 0.096(2) 0.0304(11) 0.0435(13) 0.0201(13) 0.0001(14) -0.0096(10)
C(24) 0.102(2) 0.0413(14) 0.0571(16) -0.0281(15) -0.0413(16) -0.0006(12)
C(25) 0.0362(11) 0.0203(8) 0.0402(11) 0.0016(7) -0.0135(8) -0.0096(7)
C(26) 0.0407(12) 0.0238(9) 0.0525(13) -0.0070(8) -0.0041(10) -0.0118(9)
C(27) 0.0372(12) 0.0246(9) 0.0460(12) -0.0041(8) 0.0023(9) -0.0039(8)
C(28) 0.0261(9) 0.0215(8) 0.0308(9) 0.0009(7) -0.0042(7) -0.0014(7)
C(29) 0.0277(10) 0.0225(8) 0.0257(9) 0.0002(7) -0.0052(7) -0.0018(7)
C(30) 0.0334(11) 0.0284(9) 0.0311(10) 0.0029(8) -0.0115(8) -0.0009(7)
C(31) 0.0418(12) 0.0312(10) 0.0285(10) -0.0018(8) 0.0001(8) 0.0019(8)
C(32) 0.0246(9) 0.0192(8) 0.0259(8) -0.0027(6) -0.0072(7) -0.0030(6)
C(33) 0.0249(9) 0.0261(9) 0.0304(9) -0.0033(7) -0.0070(7) -0.0000(7)
C(34) 0.0355(11) 0.0303(10) 0.0395(11) -0.0095(8) -0.0181(9) 0.0015(8)
C(35) 0.0543(14) 0.0240(9) 0.0337(10) -0.0041(8) -0.0197(10) -0.0060(8)
C(36) 0.0442(13) 0.0379(11) 0.0352(11) 0.0028(9) -0.0062(9) -0.0153(9)
C(37) 0.0273(10) 0.0368(10) 0.0337(10) -0.0002(8) -0.0049(8) -0.0123(8)
C(38) 0.0227(9) 0.0200(8) 0.0177(7) -0.0001(6) -0.0051(6) -0.0017(6)
C(39) 0.0208(8) 0.0203(8) 0.0222(8) -0.0024(6) -0.0040(6) -0.0016(6)
C(40) 0.0293(10) 0.0286(9) 0.0384(11) -0.0098(8) 0.0064(8) -0.0096(8)
C(41) 0.0350(11) 0.0363(11) 0.0423(12) -0.0104(9) 0.0151(9) -0.0122(9)
C(42) 0.0232(9) 0.0311(10) 0.0336(10) -0.0007(7) 0.0050(7) -0.0090(8)
C(43) 0.0197(8) 0.0228(8) 0.0209(8) 0.0028(6) -0.0041(6) -0.0027(6)
C(44) 0.0213(9) 0.0204(8) 0.0227(8) 0.0011(6) -0.0044(6) -0.0027(6)
C(45) 0.0254(9) 0.0237(8) 0.0226(8) 0.0022(7) -0.0052(7) -0.0059(6)
C(46) 0.0328(11) 0.0306(10) 0.0292(9) 0.0054(8) 0.0001(8) -0.0102(7)
C(47) 0.0367(11) 0.0313(10) 0.0278(9) 0.0011(8) -0.0105(8) -0.0098(7)
C(48) 0.0233(9) 0.0221(8) 0.0257(8) 0.0037(6) -0.0057(7) -0.0068(6)
C(49) 0.0317(10) 0.0259(9) 0.0333(10) -0.0021(7) -0.0090(8) -0.0058(7)
C(50) 0.0377(11) 0.0237(9) 0.0332(10) -0.0037(8) -0.0059(8) -0.0002(7)
C(51) 0.0305(10) 0.0228(8) 0.0265(9) 0.0025(7) -0.0062(7) -0.0020(7)
C(52) 0.0392(11) 0.0230(9) 0.0292(9) 0.0017(8) -0.0111(8) -0.0017(7)
C(53) 0.0539(14) 0.0307(11) 0.0508(13) 0.0119(10) -0.0284(11) -0.0093(9)
C(54) 0.0636(16) 0.0360(11) 0.0312(11) -0.0148(10) -0.0086(10) 0.0017(9)
C(55) 0.0348(10) 0.0254(9) 0.0241(9) 0.0046(7) -0.0085(7) -0.0056(7)
C(56) 0.0310(11) 0.0327(10) 0.0377(11) 0.0039(8) -0.0013(8) -0.0095(8)
C(57) 0.0278(10) 0.0333(10) 0.0376(11) -0.0008(8) -0.0016(8) -0.0067(8)
C(58) 0.0308(10) 0.0279(9) 0.0255(9) 0.0000(7) -0.0065(7) -0.0054(7)
C(59) 0.0306(10) 0.0290(9) 0.0314(10) 0.0011(7) -0.0065(8) -0.0097(7)
C(60) 0.0351(12) 0.0336(11) 0.0576(14) -0.0009(9) -0.0176(10) -0.0148(10)
C(61) 0.0637(16) 0.0384(12) 0.0303(10) 0.0101(11) -0.0086(10) -0.0128(9)
C(62) 0.0271(10) 0.0267(9) 0.0298(9) -0.0017(7) -0.0049(7) -0.0104(7)
C(63) 0.0307(11) 0.0434(11) 0.0355(11) 0.0044(9) -0.0037(8) -0.0203(9)
C(64) 0.0292(11) 0.0398(11) 0.0450(12) 0.0107(8) -0.0100(9) -0.0210(9)
C(65) 0.0242(9) 0.0234(8) 0.0339(10) -0.0006(7) -0.0060(7) -0.0095(7)
C(66) 0.0299(10) 0.0192(8) 0.0328(9) -0.0011(7) -0.0059(7) -0.0041(7)
C(67) 0.0465(13) 0.0271(10) 0.0439(12) -0.0144(9) -0.0014(10) -0.0030(8)
C(68) 0.0460(13) 0.0227(9) 0.0444(12) 0.0058(8) -0.0170(10) -0.0055(8)

loop_
_atom_type_symbol
_atom_type_description
_atom_type_scat_dispersion_real
_atom_type_scat_dispersion_imag
_atom_type_scat_source
C C 0.003 0.002
;
International Tables for Crystallography
(1992, Vol. C, Tables 4.2.6.8 and 6.1.1.4)
;
H H 0.000 0.000
;
International Tables for Crystallography
(1992, Vol. C, Table 6.1.1.4)
;
N N 0.006 0.003
;
International Tables for Crystallography
(1992, Vol. C, Tables 4.2.6.8 and 6.1.1.4)
;
P P 0.102 0.094
;
International Tables for Crystallography
(1992, Vol. C, Tables 4.2.6.8 and 6.1.1.4)
;
S S 0.125 0.123
;
International Tables for Crystallography
(1992, Vol. C, Tables 4.2.6.8 and 6.1.1.4)
;

loop_
_geom_angle_atom_site_label_1
_geom_angle_atom_site_label_2
_geom_angle_atom_site_label_3
_geom_angle
C(18) S(2) C(21) 92.92(9)
C(55) S(4) C(58) 93.00(9)
S(1) P(1) C(1) 114.91(5)
S(1) P(1) C(7) 114.18(6)
S(1) P(1) C(32) 113.67(6)
C(1) P(1) C(7) 95.07(7)
C(1) P(1) C(32) 108.21(8)
C(7) P(1) C(32) 109.21(8)
S(3) P(2) C(38) 114.80(6)
S(3) P(2) C(44) 114.69(7)
S(3) P(2) C(69) 108.14(10)
S(3) P(2) C(75) 121.51(9)
C(38) P(2) C(44) 95.49(8)
C(38) P(2) C(69) 111.72(11)
C(38) P(2) C(75) 104.16(10)
C(44) P(2) C(69) 111.69(10)
C(44) P(2) C(75) 102.42(9)
C(69) P(2) C(75) 13.42(12)
C(11) N(1) C(14) 110.54(15)
C(25) N(2) C(28) 110.72(15)
C(48) N(3) C(51) 110.52(15)
C(62) N(4) C(65) 110.69(15)
P(1) C(1) C(2) 105.88(12)
P(1) C(1) C(8) 126.49(12)
C(2) C(1) C(8) 126.90(16)
C(1) C(2) C(3) 134.33(16)
C(1) C(2) C(6) 116.26(16)
C(3) C(2) C(6) 109.05(15)
C(2) C(3) C(4) 102.93(16)
C(3) C(4) C(5) 106.2(2)
C(4) C(5) C(6) 102.94(16)
C(2) C(6) C(5) 108.72(15)
C(2) C(6) C(7) 116.62(16)
C(5) C(6) C(7) 134.33(16)
P(1) C(7) C(6) 105.91(12)
P(1) C(7) C(29) 126.66(13)
C(6) C(7) C(29) 126.76(16)
C(1) C(8) C(9) 111.50(14)
C(1) C(8) C(10) 110.15(14)
C(1) C(8) C(11) 106.97(14)
C(9) C(8) C(10) 107.55(15)
C(9) C(8) C(11) 110.31(14)
C(10) C(8) C(11) 110.38(15)
N(1) C(11) C(8) 120.29(15)
N(1) C(11) C(12) 106.89(16)
C(8) C(11) C(12) 132.69(16)
C(11) C(12) C(13) 107.70(17)
C(12) C(13) C(14) 107.69(18)
N(1) C(14) C(13) 107.17(16)
N(1) C(14) C(15) 120.66(16)
C(13) C(14) C(15) 132.11(18)
C(14) C(15) C(16) 109.31(17)
C(14) C(15) C(17) 109.30(17)
C(14) C(15) C(18) 110.23(14)
C(16) C(15) C(17) 108.42(16)
C(16) C(15) C(18) 109.74(16)
C(17) C(15) C(18) 109.81(17)
S(2) C(18) C(15) 121.01(14)
S(2) C(18) C(19) 109.79(14)
C(15) C(18) C(19) 129.14(17)
C(18) C(19) C(20) 113.75(19)
C(19) C(20) C(21) 114.02(19)
S(2) C(21) C(20) 109.51(14)
S(2) C(21) C(22) 121.90(16)
C(20) C(21) C(22) 128.55(19)
C(21) C(22) C(23) 108.43(19)
C(21) C(22) C(24) 109.71(19)
C(21) C(22) C(25) 112.96(18)
C(23) C(22) C(24) 108.7(2)
C(23) C(22) C(25) 107.78(18)
C(24) C(22) C(25) 109.1(2)
N(2) C(25) C(22) 123.33(17)
N(2) C(25) C(26) 106.50(19)
C(22) C(25) C(26) 130.1(2)
C(25) C(26) C(27) 108.18(19)
C(26) C(27) C(28) 107.91(18)
N(2) C(28) C(27) 106.67(18)
N(2) C(28) C(29) 120.99(15)
C(27) C(28) C(29) 132.16(18)
C(7) C(29) C(28) 107.47(15)
C(7) C(29) C(30) 112.33(15)
C(7) C(29) C(31) 108.87(15)
C(28) C(29) C(30) 110.65(15)
C(28) C(29) C(31) 109.92(15)
C(30) C(29) C(31) 107.59(16)
P(1) C(32) C(33) 120.89(14)
P(1) C(32) C(37) 119.52(15)
C(33) C(32) C(37) 119.59(19)
C(32) C(33) C(34) 119.66(17)
C(33) C(34) C(35) 120.4(2)
C(34) C(35) C(36) 120.1(2)
C(35) C(36) C(37) 120.1(2)
C(32) C(37) C(36) 120.14(19)
P(2) C(38) C(39) 105.36(12)
P(2) C(38) C(45) 126.94(12)
C(39) C(38) C(45) 127.24(16)
C(38) C(39) C(40) 134.15(17)
C(38) C(39) C(43) 117.00(15)
C(40) C(39) C(43) 108.69(15)
C(39) C(40) C(41) 102.93(17)
C(40) C(41) C(42) 105.47(16)
C(41) C(42) C(43) 102.81(16)
C(39) C(43) C(42) 108.81(15)
C(39) C(43) C(44) 116.19(15)
C(42) C(43) C(44) 134.74(18)
P(2) C(44) C(43) 105.82(13)
P(2) C(44) C(66) 126.44(13)
C(43) C(44) C(66) 127.32(16)
C(38) C(45) C(46) 111.61(15)
C(38) C(45) C(47) 109.75(15)
C(38) C(45) C(48) 107.70(14)
C(46) C(45) C(47) 107.54(15)
C(46) C(45) C(48) 110.99(15)
C(47) C(45) C(48) 109.23(15)
N(3) C(48) C(45) 121.26(16)
N(3) C(48) C(49) 106.68(15)
C(45) C(48) C(49) 131.98(18)
C(48) C(49) C(50) 108.23(18)
C(49) C(50) C(51) 107.67(16)
N(3) C(51) C(50) 106.89(16)
N(3) C(51) C(52) 123.55(17)
C(50) C(51) C(52) 129.52(16)
C(51) C(52) C(53) 109.16(17)
C(51) C(52) C(54) 109.00(18)
C(51) C(52) C(55) 111.86(15)
C(53) C(52) C(54) 108.40(16)
C(53) C(52) C(55) 108.53(18)
C(54) C(52) C(55) 109.83(17)
S(4) C(55) C(52) 121.68(14)
S(4) C(55) C(56) 109.70(15)
C(52) C(55) C(56) 128.61(18)
C(55) C(56) C(57) 113.85(18)
C(56) C(57) C(58) 113.38(19)
S(4) C(58) C(57) 110.05(15)
S(4) C(58) C(59) 120.57(14)
C(57) C(58) C(59) 129.28(19)
C(58) C(59) C(60) 109.58(16)
C(58) C(59) C(61) 109.60(16)
C(58) C(59) C(62) 110.87(18)
C(60) C(59) C(61) 108.89(19)
C(60) C(59) C(62) 108.63(16)
C(61) C(59) C(62) 109.24(17)
N(4) C(62) C(59) 120.67(16)
N(4) C(62) C(63) 106.97(17)
C(59) C(62) C(63) 132.21(19)
C(62) C(63) C(64) 107.71(19)
C(63) C(64) C(65) 107.83(18)
N(4) C(65) C(64) 106.78(18)
N(4) C(65) C(66) 120.18(16)
C(64) C(65) C(66) 132.97(18)
C(44) C(66) C(65) 107.51(14)
C(44) C(66) C(67) 111.74(16)
C(44) C(66) C(68) 109.67(17)
C(65) C(66) C(67) 110.23(18)
C(65) C(66) C(68) 110.12(16)
C(67) C(66) C(68) 107.57(15)
P(2) C(69) C(70) 124.2(2)
P(2) C(69) C(74) 115.54(19)
C(70) C(69) C(74) 120.0(2)
C(69) C(70) C(71) 120.0(2)
C(70) C(71) C(72) 120.0(2)
C(71) C(72) C(73) 120.0(2)
C(72) C(73) C(74) 120.0(2)
C(69) C(74) C(73) 120.0(2)
P(2) C(75) C(76) 120.2(2)
P(2) C(75) C(80) 119.70(18)
C(76) C(75) C(80) 120.0(2)
C(75) C(76) C(77) 120.0(2)
C(76) C(77) C(78) 120.0(2)
C(77) C(78) C(79) 120.0(2)
C(78) C(79) C(80) 120.0(2)
C(75) C(80) C(79) 120.0(2)
C(11) N(1) H(1) 124.7
C(14) N(1) H(1) 124.7
C(25) N(2) H(2) 124.6
C(28) N(2) H(2) 124.6
C(48) N(3) H(3) 124.8
C(51) N(3) H(3) 124.7
C(62) N(4) H(4) 124.7
C(65) N(4) H(4) 124.7
C(2) C(3) H(5) 111.2
C(2) C(3) H(6) 111.2
C(4) C(3) H(5) 111.2
C(4) C(3) H(6) 111.2
H(5) C(3) H(6) 109.1
C(3) C(4) H(7) 110.5
C(3) C(4) H(8) 110.5
C(5) C(4) H(7) 110.5
C(5) C(4) H(8) 110.5
H(7) C(4) H(8) 108.7
C(4) C(5) H(9) 111.2
C(4) C(5) H(10) 111.2
C(6) C(5) H(9) 111.2
C(6) C(5) H(10) 111.2
H(9) C(5) H(10) 109.1
C(8) C(9) H(11) 109.5
C(8) C(9) H(12) 109.5
C(8) C(9) H(13) 109.5
H(11) C(9) H(12) 109.5
H(11) C(9) H(13) 109.5
H(12) C(9) H(13) 109.5
C(8) C(10) H(14) 109.5
C(8) C(10) H(15) 109.5
C(8) C(10) H(16) 109.5
H(14) C(10) H(15) 109.5
H(14) C(10) H(16) 109.5
H(15) C(10) H(16) 109.5
C(11) C(12) H(17) 126.1
C(13) C(12) H(17) 126.2
C(12) C(13) H(18) 126.2
C(14) C(13) H(18) 126.2
C(15) C(16) H(19) 109.5
C(15) C(16) H(20) 109.5
C(15) C(16) H(21) 109.5
H(19) C(16) H(20) 109.5
H(19) C(16) H(21) 109.5
H(20) C(16) H(21) 109.5
C(15) C(17) H(22) 109.5
C(15) C(17) H(23) 109.5
C(15) C(17) H(24) 109.5
H(22) C(17) H(23) 109.5
H(22) C(17) H(24) 109.5
H(23) C(17) H(24) 109.5
C(18) C(19) H(25) 123.1
C(20) C(19) H(25) 123.1
C(19) C(20) H(26) 123.0
C(21) C(20) H(26) 123.0
C(22) C(23) H(27) 109.5
C(22) C(23) H(28) 109.5
C(22) C(23) H(29) 109.5
H(27) C(23) H(28) 109.5
H(27) C(23) H(29) 109.5
H(28) C(23) H(29) 109.5
C(22) C(24) H(30) 109.5
C(22) C(24) H(31) 109.5
C(22) C(24) H(32) 109.5
H(30) C(24) H(31) 109.5
H(30) C(24) H(32) 109.5
H(31) C(24) H(32) 109.5
C(25) C(26) H(33) 125.9
C(27) C(26) H(33) 125.9
C(26) C(27) H(34) 126.0
C(28) C(27) H(34) 126.0
C(29) C(30) H(35) 109.5
C(29) C(30) H(36) 109.5
C(29) C(30) H(37) 109.5
H(35) C(30) H(36) 109.5
H(35) C(30) H(37) 109.5
H(36) C(30) H(37) 109.5
C(29) C(31) H(38) 109.5
C(29) C(31) H(39) 109.5
C(29) C(31) H(40) 109.5
H(38) C(31) H(39) 109.5
H(38) C(31) H(40) 109.5
H(39) C(31) H(40) 109.5
C(32) C(33) H(41) 120.2
C(34) C(33) H(41) 120.2
C(33) C(34) H(42) 119.8
C(35) C(34) H(42) 119.8
C(34) C(35) H(43) 120.0
C(36) C(35) H(43) 120.0
C(35) C(36) H(44) 120.0
C(37) C(36) H(44) 120.0
C(32) C(37) H(45) 119.9
C(36) C(37) H(45) 119.9
C(39) C(40) H(46) 111.2
C(39) C(40) H(47) 111.2
C(41) C(40) H(46) 111.2
C(41) C(40) H(47) 111.2
H(46) C(40) H(47) 109.1
C(40) C(41) H(48) 110.7
C(40) C(41) H(49) 110.7
C(42) C(41) H(48) 110.6
C(42) C(41) H(49) 110.6
H(48) C(41) H(49) 108.8
C(41) C(42) H(50) 111.2
C(41) C(42) H(51) 111.2
C(43) C(42) H(50) 111.2
C(43) C(42) H(51) 111.2
H(50) C(42) H(51) 109.1
C(45) C(46) H(52) 109.5
C(45) C(46) H(53) 109.5
C(45) C(46) H(54) 109.5
H(52) C(46) H(53) 109.5
H(52) C(46) H(54) 109.5
H(53) C(46) H(54) 109.5
C(45) C(47) H(55) 109.5
C(45) C(47) H(56) 109.5
C(45) C(47) H(57) 109.5
H(55) C(47) H(56) 109.5
H(55) C(47) H(57) 109.5
H(56) C(47) H(57) 109.5
C(48) C(49) H(64) 125.9
C(50) C(49) H(64) 125.9
C(49) C(50) H(65) 126.2
C(51) C(50) H(65) 126.2
C(52) C(53) H(66) 109.5
C(52) C(53) H(67) 109.5
C(52) C(53) H(68) 109.5
H(66) C(53) H(67) 109.5
H(66) C(53) H(68) 109.5
H(67) C(53) H(68) 109.5
C(52) C(54) H(69) 109.5
C(52) C(54) H(70) 109.5
C(52) C(54) H(71) 109.5
H(69) C(54) H(70) 109.5
H(69) C(54) H(71) 109.5
H(70) C(54) H(71) 109.5
C(55) C(56) H(72) 123.1
C(57) C(56) H(72) 123.1
C(56) C(57) H(73) 123.3
C(58) C(57) H(73) 123.3
C(59) C(60) H(74) 109.5
C(59) C(60) H(75) 109.5
C(59) C(60) H(76) 109.5
H(74) C(60) H(75) 109.5
H(74) C(60) H(76) 109.5
H(75) C(60) H(76) 109.5
C(59) C(61) H(77) 109.5
C(59) C(61) H(78) 109.5
C(59) C(61) H(79) 109.5
H(77) C(61) H(78) 109.5
H(77) C(61) H(79) 109.5
H(78) C(61) H(79) 109.5
C(62) C(63) H(80) 126.1
C(64) C(63) H(80) 126.2
C(63) C(64) H(81) 126.1
C(65) C(64) H(81) 126.1
C(66) C(67) H(58) 109.5
C(66) C(67) H(59) 109.5
C(66) C(67) H(60) 109.5
H(58) C(67) H(59) 109.5
H(58) C(67) H(60) 109.5
H(59) C(67) H(60) 109.5
C(66) C(68) H(61) 109.5
C(66) C(68) H(62) 109.5
C(66) C(68) H(63) 109.5
H(61) C(68) H(62) 109.5
H(61) C(68) H(63) 109.5
H(62) C(68) H(63) 109.5

loop_
_geom_bond_atom_site_label_1
_geom_bond_atom_site_label_2
_geom_bond_distance
S(1) P(1) 1.9724(5)
S(2) C(18) 1.7291(19)
S(2) C(21) 1.735(2)
S(3) P(2) 1.9678(8)
S(4) C(55) 1.730(2)
S(4) C(58) 1.730(2)
P(1) C(1) 1.8184(17)
P(1) C(7) 1.8156(18)
P(1) C(32) 1.816(2)
P(2) C(38) 1.8135(18)
P(2) C(44) 1.8153(18)
P(2) C(69) 1.726(2)
P(2) C(75) 1.917(2)
N(1) C(11) 1.372(2)
N(1) C(14) 1.372(2)
N(2) C(25) 1.377(2)
N(2) C(28) 1.379(2)
N(3) C(48) 1.383(2)
N(3) C(51) 1.375(2)
N(4) C(62) 1.371(2)
N(4) C(65) 1.372(2)
C(1) C(2) 1.344(2)
C(1) C(8) 1.529(2)
C(2) C(3) 1.505(2)
C(2) C(6) 1.485(2)
C(3) C(4) 1.538(3)
C(4) C(5) 1.538(3)
C(5) C(6) 1.505(2)
C(6) C(7) 1.341(2)
C(7) C(29) 1.527(2)
C(8) C(9) 1.540(2)
C(8) C(10) 1.533(2)
C(8) C(11) 1.513(2)
C(11) C(12) 1.378(2)
C(12) C(13) 1.420(2)
C(13) C(14) 1.372(2)
C(14) C(15) 1.510(2)
C(15) C(16) 1.539(3)
C(15) C(17) 1.540(3)
C(15) C(18) 1.519(2)
C(18) C(19) 1.360(2)
C(19) C(20) 1.411(3)
C(20) C(21) 1.358(3)
C(21) C(22) 1.514(2)
C(22) C(23) 1.553(3)
C(22) C(24) 1.534(4)
C(22) C(25) 1.520(3)
C(25) C(26) 1.372(2)
C(26) C(27) 1.418(3)
C(27) C(28) 1.371(2)
C(28) C(29) 1.514(2)
C(29) C(30) 1.539(2)
C(29) C(31) 1.538(2)
C(32) C(33) 1.389(2)
C(32) C(37) 1.392(2)
C(33) C(34) 1.392(3)
C(34) C(35) 1.374(3)
C(35) C(36) 1.382(3)
C(36) C(37) 1.384(3)
C(38) C(39) 1.342(2)
C(38) C(45) 1.529(2)
C(39) C(40) 1.499(2)
C(39) C(43) 1.485(2)
C(40) C(41) 1.539(3)
C(41) C(42) 1.543(2)
C(42) C(43) 1.508(2)
C(43) C(44) 1.339(2)
C(44) C(66) 1.530(2)
C(45) C(46) 1.540(2)
C(45) C(47) 1.543(3)
C(45) C(48) 1.515(2)
C(48) C(49) 1.369(2)
C(49) C(50) 1.420(2)
C(50) C(51) 1.377(2)
C(51) C(52) 1.518(2)
C(52) C(53) 1.545(3)
C(52) C(54) 1.536(3)
C(52) C(55) 1.525(2)
C(55) C(56) 1.358(3)
C(56) C(57) 1.422(3)
C(57) C(58) 1.356(2)
C(58) C(59) 1.519(2)
C(59) C(60) 1.538(3)
C(59) C(61) 1.535(2)
C(59) C(62) 1.511(2)
C(62) C(63) 1.370(2)
C(63) C(64) 1.419(3)
C(64) C(65) 1.372(3)
C(65) C(66) 1.512(2)
C(66) C(67) 1.540(2)
C(66) C(68) 1.536(2)
C(69) C(70) 1.390(3)
C(69) C(74) 1.390(3)
C(70) C(71) 1.390(3)
C(71) C(72) 1.390(3)
C(72) C(73) 1.390(3)
C(73) C(74) 1.390(3)
C(75) C(76) 1.390(3)
C(75) C(80) 1.390(3)
C(76) C(77) 1.390(3)
C(77) C(78) 1.390(4)
C(78) C(79) 1.390(3)
C(79) C(80) 1.390(3)
N(1) H(1) 0.880
N(2) H(2) 0.880
N(3) H(3) 0.880
N(4) H(4) 0.880
C(3) H(5) 0.990
C(3) H(6) 0.990
C(4) H(7) 0.990
C(4) H(8) 0.990
C(5) H(9) 0.990
C(5) H(10) 0.990
C(9) H(11) 0.980
C(9) H(12) 0.980
C(9) H(13) 0.980
C(10) H(14) 0.980
C(10) H(15) 0.980
C(10) H(16) 0.980
C(12) H(17) 0.950
C(13) H(18) 0.950
C(16) H(19) 0.980
C(16) H(20) 0.980
C(16) H(21) 0.980
C(17) H(22) 0.980
C(17) H(23) 0.980
C(17) H(24) 0.980
C(19) H(25) 0.950
C(20) H(26) 0.950
C(23) H(27) 0.980
C(23) H(28) 0.980
C(23) H(29) 0.980
C(24) H(30) 0.980
C(24) H(31) 0.980
C(24) H(32) 0.980
C(26) H(33) 0.950
C(27) H(34) 0.950
C(30) H(35) 0.980
C(30) H(36) 0.980
C(30) H(37) 0.980
C(31) H(38) 0.980
C(31) H(39) 0.980
C(31) H(40) 0.980
C(33) H(41) 0.950
C(34) H(42) 0.950
C(35) H(43) 0.950
C(36) H(44) 0.950
C(37) H(45) 0.950
C(40) H(46) 0.990
C(40) H(47) 0.990
C(41) H(48) 0.990
C(41) H(49) 0.990
C(42) H(50) 0.990
C(42) H(51) 0.990
C(46) H(52) 0.980
C(46) H(53) 0.980
C(46) H(54) 0.980
C(47) H(55) 0.980
C(47) H(56) 0.980
C(47) H(57) 0.980
C(49) H(64) 0.950
C(50) H(65) 0.950
C(53) H(66) 0.980
C(53) H(67) 0.980
C(53) H(68) 0.980
C(54) H(69) 0.980
C(54) H(70) 0.980
C(54) H(71) 0.980
C(56) H(72) 0.950
C(57) H(73) 0.950
C(60) H(74) 0.980
C(60) H(75) 0.980
C(60) H(76) 0.980
C(61) H(77) 0.980
C(61) H(78) 0.980
C(61) H(79) 0.980
C(63) H(80) 0.950
C(64) H(81) 0.950
C(67) H(58) 0.980
C(67) H(59) 0.980
C(67) H(60) 0.980
C(68) H(61) 0.980
C(68) H(62) 0.980
C(68) H(63) 0.980

loop_
_geom_contact_atom_site_label_1
_geom_contact_atom_site_label_2
_geom_contact_distance
_geom_contact_site_symmetry_2
S(3) C(10) 3.516(2) 65602
C(4) C(17) 3.559(3) 65602
C(9) C(40) 3.474(3) 55602
C(12) C(71) 3.478(3) 54501
C(13) C(71) 3.445(3) 54501
C(13) C(77) 3.543(3) 54501
C(23) C(78) 3.463(3) .
C(34) C(41) 3.571(2) 55602
C(41) C(61) 3.467(3) 56702
C(42) C(61) 3.593(2) 56702
S(1) H(63) 3.177 56602
S(1) H(64) 3.508 55602
S(2) H(18) 3.027 65602
S(3) H(14) 3.433 65602
S(3) H(15) 3.114 65602
S(3) H(16) 3.428 65602
S(4) H(36) 3.493 55601
S(4) H(80) 3.413 56702
N(2) H(50) 3.032 56602
N(2) H(61) 3.201 56602
N(3) H(5) 2.835 65602
N(3) H(16) 3.363 65602
C(1) H(66) 3.562 65602
C(2) H(66) 2.935 65602
C(3) H(22) 3.578 65602
C(3) H(23) 3.502 65602
C(3) H(24) 3.483 65602
C(3) H(54) 3.575 65602
C(3) H(66) 3.093 65602
C(4) H(22) 3.028 65602
C(4) H(23) 3.485 65602
C(4) H(59) 3.492 66602
C(4) H(60) 2.973 66602
C(5) H(66) 3.462 65602
C(5) H(67) 3.301 65602
C(6) H(66) 3.188 65602
C(9) H(28) 3.438 54501
C(9) H(46) 3.551 55602
C(9) H(47) 2.665 55602
C(10) H(52) 3.145 65602
C(10) H(72) 3.371 65602
C(12) H(24) 3.339 65602
C(12) H(52) 3.523 65602
C(12) H(54) 3.505 65602
C(13) H(24) 3.215 65602
C(16) H(25) 3.040 55602
C(16) H(58) 3.530 54501
C(17) H(6) 3.075 65602
C(17) H(7) 3.080 65602
C(17) H(8) 3.457 65602
C(17) H(54) 3.125 .
C(19) H(20) 3.475 55602
C(19) H(57) 3.320 .
C(20) H(62) 3.105 56602
C(23) H(12) 3.510 56501
C(23) H(47) 3.415 56602
C(23) H(50) 3.094 56602
C(25) H(50) 2.915 56602
C(26) H(49) 3.590 56602
C(26) H(50) 2.973 56602
C(27) H(50) 3.163 56602
C(27) H(74) 3.204 66602
C(27) H(77) 3.319 55401
C(28) H(50) 3.216 56602
C(30) H(61) 3.171 56602
C(30) H(71) 3.296 55401
C(30) H(77) 3.599 55401
C(30) H(81) 2.923 56602
C(31) H(44) 3.293 65502
C(31) H(74) 3.514 66602
C(31) H(76) 3.450 66602
C(31) H(77) 3.541 55401
C(33) H(46) 2.938 55602
C(33) H(71) 3.344 55401
C(34) H(46) 3.085 55602
C(34) H(48) 3.079 55602
C(34) H(49) 3.483 55602
C(34) H(69) 3.240 55401
C(34) H(70) 3.406 55602
C(34) H(71) 3.213 55401
C(35) H(48) 3.366 55602
C(35) H(49) 3.497 55602
C(35) H(67) 3.298 55401
C(35) H(68) 3.562 55401
C(35) H(69) 3.282 55401
C(35) H(71) 3.424 55401
C(35) H(76) 3.198 54401
C(35) H(79) 3.238 54401
C(35) H(80) 3.559 54401
C(36) H(67) 3.319 55401
C(36) H(68) 3.133 55401
C(36) H(76) 3.298 54401
C(37) H(68) 3.469 55401
C(37) H(72) 3.293 65602
C(39) H(27) 3.413 56602
C(40) H(11) 3.253 55602
C(40) H(12) 3.451 55602
C(40) H(13) 3.146 55602
C(40) H(28) 3.482 56602
C(41) H(13) 3.478 55602
C(41) H(42) 3.544 55602
C(41) H(77) 3.520 56702
C(41) H(78) 3.523 56702
C(41) H(79) 2.841 56702
C(42) H(27) 3.141 56602
C(42) H(77) 3.463 56702
C(42) H(78) 3.358 56702
C(42) H(79) 3.364 56702
C(43) H(27) 3.016 56602
C(44) H(27) 3.542 56602
C(46) H(6) 3.544 65602
C(46) H(16) 3.279 65602
C(46) H(17) 3.029 65602
C(46) H(23) 3.396 .
C(48) H(5) 3.088 65602
C(49) H(5) 3.188 65602
C(49) H(8) 3.460 65602
C(49) H(41) 3.075 55602
C(50) H(5) 3.036 65602
C(50) H(8) 3.356 65602
C(50) H(41) 3.161 55602
C(50) H(42) 3.393 55602
C(51) H(5) 2.833 65602
C(51) H(42) 3.546 55602
C(52) H(5) 3.527 65602
C(53) H(5) 3.142 65602
C(53) H(10) 3.179 65602
C(53) H(45) 3.326 65602
C(54) H(35) 3.327 55601
C(54) H(42) 3.193 55602
C(56) H(14) 3.103 65602
C(56) H(39) 3.494 55601
C(56) H(40) 3.366 55601
C(56) H(45) 3.542 65602
C(57) H(39) 3.131 55601
C(58) H(39) 3.321 55601
C(60) H(34) 3.219 66602
C(60) H(38) 3.016 66602
C(60) H(39) 3.549 66602
C(60) H(43) 3.467 56601
C(61) H(36) 3.283 55601
C(61) H(39) 3.512 55601
C(61) H(43) 3.598 56601
C(61) H(48) 3.106 56702
C(61) H(49) 3.279 56702
C(61) H(51) 2.973 56702
C(62) H(43) 3.571 56601
C(63) H(43) 3.146 56601
C(63) H(78) 3.575 56702
C(64) H(36) 3.342 56602
C(64) H(37) 3.466 56602
C(67) H(7) 3.547 66602
C(67) H(8) 2.969 66602
C(67) H(21) 3.570 56501
C(67) H(22) 3.509 56501
C(68) H(2) 3.547 56602
C(68) H(26) 3.524 56602
C(68) H(37) 3.007 56602
C(71) H(21) 3.588 56501
C(71) H(30) 3.282 .
C(71) H(31) 3.556 .
C(72) H(12) 3.301 56501
C(72) H(21) 3.092 56501
C(72) H(28) 3.325 .
C(72) H(29) 3.114 .
C(73) H(21) 3.089 56501
C(73) H(26) 3.537 56602
C(73) H(29) 3.028 .
C(73) H(55) 3.497 56602
C(74) H(21) 3.583 56501
C(74) H(26) 3.410 56602
C(76) H(21) 3.470 56501
C(77) H(21) 3.066 56501
C(77) H(29) 3.413 .
C(77) H(30) 3.564 .
C(78) H(12) 3.341 56501
C(78) H(19) 3.411 56501
C(78) H(21) 3.095 56501
C(78) H(28) 3.154 .
C(78) H(29) 2.869 .
C(78) H(55) 3.348 56602
C(79) H(21) 3.520 56501
C(79) H(26) 3.104 56602
C(79) H(29) 2.962 .
C(79) H(55) 2.996 56602
C(80) H(26) 3.131 56602
C(80) H(27) 3.268 56602
C(80) H(29) 3.568 .
C(80) H(29) 3.436 56602
H(2) H(50) 3.443 56602
H(2) H(61) 2.983 56602
H(2) H(62) 3.398 56602
H(3) H(5) 3.180 65602
H(3) H(16) 3.057 65602
H(5) H(52) 3.469 65602
H(5) H(54) 3.382 65602
H(5) H(65) 3.540 65602
H(5) H(66) 2.496 65602
H(5) H(67) 3.158 65602
H(6) C(17) 3.075 65602
H(6) C(46) 3.544 65602
H(6) H(22) 3.130 65602
H(6) H(23) 2.921 65602
H(6) H(24) 2.668 65602
H(6) H(52) 3.342 65602
H(6) H(54) 2.886 65602
H(7) H(22) 2.419 65602
H(7) H(23) 3.276 65602
H(7) H(24) 3.099 65602
H(7) H(59) 3.290 66602
H(7) H(60) 3.049 66602
H(8) H(22) 2.927 65602
H(8) H(23) 3.203 65602
H(8) H(58) 3.452 66602
H(8) H(59) 3.017 66602
H(8) H(60) 2.150 66602
H(8) H(64) 3.535 65602
H(8) H(65) 3.349 65602
H(9) H(59) 3.427 66602
H(9) H(74) 3.132 66602
H(10) H(66) 3.023 65602
H(10) H(67) 2.485 65602
H(10) H(74) 3.415 66602
H(10) H(76) 3.345 66602
H(11) H(46) 3.140 55602
H(11) H(47) 2.513 55602
H(11) H(56) 3.005 55602
H(12) H(28) 2.542 54501
H(12) H(31) 3.358 54501
H(12) H(33) 3.169 54501
H(12) H(47) 2.512 55602
H(13) H(33) 3.479 54501
H(13) H(46) 3.208 55602
H(13) H(47) 2.517 55602
H(13) H(49) 2.881 55602
H(14) H(33) 3.294 54501
H(14) H(66) 3.526 65602
H(14) H(72) 2.530 65602
H(14) H(73) 3.588 65602
H(15) H(31) 3.197 54501
H(15) H(33) 3.137 54501
H(15) H(52) 2.969 65602
H(16) H(52) 2.463 65602
H(16) H(54) 3.297 65602
H(16) H(66) 3.512 65602
H(16) H(72) 3.411 65602
H(17) H(24) 3.327 65602
H(17) H(30) 3.588 65602
H(17) H(52) 2.651 65602
H(17) H(53) 3.198 65602
H(17) H(54) 2.755 65602
H(18) H(24) 3.104 65602
H(18) H(32) 3.145 65602
H(19) H(20) 3.523 55602
H(19) H(25) 2.699 55602
H(20) H(25) 2.644 55602
H(20) H(57) 3.250 .
H(20) H(58) 3.596 54501
H(21) H(25) 3.325 55602
H(21) H(58) 2.688 54501
H(22) H(58) 3.120 54501
H(22) H(60) 3.160 54501
H(23) H(54) 2.459 .
H(23) H(57) 2.837 .
H(23) H(64) 3.391 .
H(24) H(54) 2.946 .
H(25) H(25) 3.386 55602
H(25) H(55) 3.487 .
H(25) H(57) 3.073 .
H(26) H(55) 3.564 .
H(26) H(62) 2.605 56602
H(27) H(47) 3.282 56602
H(27) H(50) 2.488 56602
H(27) H(61) 3.312 56602
H(27) H(62) 3.141 56602
H(28) H(47) 2.704 56602
H(28) H(50) 3.003 56602
H(30) H(53) 3.171 .
H(33) H(49) 3.495 56602
H(33) H(50) 3.397 56602
H(34) H(73) 2.894 66602
H(34) H(74) 2.547 66602
H(34) H(75) 3.055 66602
H(34) H(77) 2.913 55401
H(35) H(70) 3.564 55401
H(35) H(71) 2.405 55401
H(35) H(81) 3.101 56602
H(36) H(51) 3.051 56602
H(36) H(61) 3.112 56602
H(36) H(71) 3.440 55401
H(36) H(77) 2.731 55401
H(36) H(78) 2.957 55401
H(36) H(81) 2.603 56602
H(37) H(61) 2.424 56602
H(37) H(62) 3.583 56602
H(37) H(63) 2.730 56602
H(37) H(81) 2.601 56602
H(38) H(44) 2.945 65502
H(38) H(74) 2.760 66602
H(38) H(75) 3.124 66602
H(38) H(76) 2.671 66602
H(39) H(73) 3.295 55401
H(39) H(74) 3.418 66602
H(39) H(75) 3.438 55401
H(39) H(75) 3.188 66602
H(39) H(76) 3.460 66602
H(39) H(77) 2.655 55401
H(40) H(44) 2.859 65502
H(40) H(68) 3.160 55401
H(40) H(72) 3.461 55401
H(41) H(46) 2.737 55602
H(41) H(64) 2.940 55602
H(41) H(65) 3.103 55602
H(42) H(46) 2.995 55602
H(42) H(48) 2.874 55602
H(42) H(65) 3.433 55602
H(42) H(69) 3.213 55401
H(42) H(69) 3.086 55602
H(42) H(70) 2.492 55602
H(42) H(71) 3.509 55401
H(42) H(80) 3.456 54401
H(43) H(48) 3.371 55602
H(43) H(67) 3.155 55401
H(43) H(69) 3.292 55401
H(43) H(76) 2.574 54401
H(43) H(79) 2.744 54401
H(43) H(80) 2.771 54401
H(44) H(67) 3.193 55401
H(44) H(68) 3.139 55401
H(44) H(72) 3.304 65602
H(44) H(76) 2.780 54401
H(45) H(66) 2.709 65602
H(45) H(68) 3.060 65602
H(45) H(72) 2.645 65602
H(48) H(77) 3.432 56702
H(48) H(78) 3.101 56702
H(48) H(79) 2.380 56702
H(48) H(80) 3.282 56702
H(49) H(77) 3.169 56702
H(49) H(78) 3.596 56702
H(49) H(79) 2.628 56702
H(50) H(77) 3.566 56702
H(51) H(77) 2.918 56702
H(51) H(78) 2.552 56702
H(51) H(79) 2.957 56702
H(63) H(64) 3.290 56501
H(65) H(81) 3.562 54501
H(69) H(69) 3.404 55702
H(70) H(80) 3.252 56702
H(73) H(75) 3.508 66702
H(75) H(75) 2.969 66702
H(78) H(80) 3.546 56702
